data_1567044
loop_
_publ_author_name
'Xu, Zhen'
'Hean, Duane'
'Yuan, Jennifer'
'Wolf, Michael O.'

_publ_section_title
;
 Control of photoluminescence quantum yield and long-lived triplet
 emission lifetime in organic alloys
;
_journal_name_full 'Chemical Science'
_journal_paper_doi 10.1039/D2SC01922A
_journal_year 2022
_chemical_formula_moiety 'C19.557 H13.671 Br0.443 N O'
_chemical_formula_sum 'C19.56 H13.67 Br0.44 N O'
_chemical_formula_weight 314.04
_space_group_crystal_system monoclinic
_space_group_IT_number 14
_space_group_name_Hall '-P 2yn'
_space_group_name_H-M_alt 'P 1 21/n 1'
_atom_sites_solution_hydrogens geom
_audit_creation_date 2021-10-16
_audit_creation_method
;
Olex2 1.3
(compiled 2020.11.12 svn.r5f609507 for OlexSys, GUI svn.r6408)
;
_audit_update_record
;
2021-10-17 deposited with the CCDC.	2022-05-17 downloaded from the CCDC.
;
_cell_angle_alpha 90
_cell_angle_beta 94.882(4)
_cell_angle_gamma 90
_cell_formula_units_Z 4
_cell_length_a 11.5850(7)
_cell_length_b 10.1100(6)
_cell_length_c 12.3005(7)
_cell_measurement_reflns_used 8114
_cell_measurement_temperature 100
_cell_measurement_theta_max 30.46
_cell_measurement_theta_min 2.32
_cell_volume 1435.46(15)
_computing_cell_refinement 'SAINT V8.40A (Bruker, 2019)'
_computing_data_reduction 'SAINT V8.40A (Bruker, 2019)'
_computing_molecular_graphics 'Olex2 1.3 (Dolomanov et al., 2009)'
_computing_publication_material 'Olex2 1.3 (Dolomanov et al., 2009)'
_computing_structure_refinement 'XL  (Sheldrick, 2008)'
_diffrn_ambient_temperature 100
_diffrn_measured_fraction_theta_full 1.000
_diffrn_measured_fraction_theta_max 0.986
_diffrn_measurement_device_type 'Bruker APEX-II CCD'
_diffrn_measurement_method '\f and \w scans'
_diffrn_radiation_type MoK\a
_diffrn_radiation_wavelength 0.71073
_diffrn_reflns_av_R_equivalents 0.0981
_diffrn_reflns_av_unetI/netI 0.0902
_diffrn_reflns_Laue_measured_fraction_full 1.000
_diffrn_reflns_Laue_measured_fraction_max 0.986
_diffrn_reflns_limit_h_max 15
_diffrn_reflns_limit_h_min -16
_diffrn_reflns_limit_k_max 14
_diffrn_reflns_limit_k_min -14
_diffrn_reflns_limit_l_max 17
_diffrn_reflns_limit_l_min -17
_diffrn_reflns_number 25359
_diffrn_reflns_point_group_measured_fraction_full 1.000
_diffrn_reflns_point_group_measured_fraction_max 0.986
_diffrn_reflns_theta_full 25.242
_diffrn_reflns_theta_max 30.701
_diffrn_reflns_theta_min 2.319
_diffrn_source_current 0.0
_diffrn_source_power 0.0
_diffrn_source_voltage 0.0
_diffrn_standards_number 0
_exptl_absorpt_coefficient_mu 1.313
_exptl_absorpt_correction_T_max 0.7461
_exptl_absorpt_correction_T_min 0.5145
_exptl_absorpt_correction_type multi-scan
_exptl_absorpt_process_details
;
SADABS-2016/2 (Bruker,2016/2) was used for absorption correction.
wR2(int) was 0.1563 before and 0.0880 after correction.
The Ratio of minimum to maximum transmission is 0.6896.
The \l/2 correction factor is Not present.
;
_exptl_crystal_colour colourless
_exptl_crystal_colour_primary colourless
_exptl_crystal_density_diffrn 1.453
_exptl_crystal_description prism
_exptl_crystal_F_000 646
_exptl_crystal_size_max 0.399
_exptl_crystal_size_mid 0.345
_exptl_crystal_size_min 0.322
_refine_diff_density_max 1.192
_refine_diff_density_min -1.146
_refine_diff_density_rms 0.135
_refine_ls_extinction_method none
_refine_ls_goodness_of_fit_ref 1.046
_refine_ls_hydrogen_treatment constr
_refine_ls_matrix_type full
_refine_ls_number_parameters 192
_refine_ls_number_reflns 4401
_refine_ls_number_restraints 351
_refine_ls_restrained_S_all 1.006
_refine_ls_R_factor_all 0.0919
_refine_ls_R_factor_gt 0.0682
_refine_ls_shift/su_max 0.000
_refine_ls_shift/su_mean 0.000
_refine_ls_structure_factor_coef Fsqd
_refine_ls_weighting_details 'w=1/[\s^2^(Fo^2^)+(0.1371P)^2^] where P=(Fo^2^+2Fc^2^)/3'
_refine_ls_weighting_scheme calc
_refine_ls_wR_factor_gt 0.1966
_refine_ls_wR_factor_ref 0.2147
_reflns_Friedel_coverage 0.000
_reflns_number_gt 3274
_reflns_number_total 4401
_reflns_threshold_expression 'I > 2\s(I)'
_cod_data_source_file d2sc01922a2.cif
_cod_data_source_block mw462_a
_cod_database_code 1567044
_shelx_shelxl_version_number 2018/3
_shelx_space_group_comment
;
The symmetry employed for this shelxl refinement is uniquely defined
by the following loop, which should always be used as a source of
symmetry information in preference to the above space-group names.
They are only intended as comments.
;
_shelx_estimated_absorpt_t_max 0.677
_shelx_estimated_absorpt_t_min 0.622
_olex2_refinement_description
;
1. Fixed Uiso
 At 1.2 times of:
  All C(H) groups
 At 1.5 times of:
  All C(H,H,H) groups
2. Uiso/Uaniso restraints and constraints
All non-hydrogen atoms have similar U: within 2A with sigma of 0.04 and sigma
for terminal atoms of 0.08 within 2A
Uanis(C1) = Uanis(C2) = Uanis(C3) = Uanis(C7)
3. Rigid body (RIGU) restrains
 All non-hydrogen atoms
 with sigma for 1-2 distances of 0.004 and sigma for 1-3 distances of 0.004
4. Others
 Sof(Br1)=1-FVAR(1)
 Sof(C1)=Sof(H1A)=Sof(H1B)=Sof(H1C)=FVAR(1)
5.a Aromatic/amide H refined with riding coordinates:
 C3(H3), C4(H4), C6(H6), C7(H7), C10(H10), C11(H11), C12(H12), C13(H13),
 C16(H16), C17(H17), C18(H18), C19(H19)
5.b Idealised Me refined as rotating group:
 C1(H1A,H1B,H1C)
;
_olex2_submission_special_instructions 'No special instructions were received'

loop_
_space_group_symop_operation_xyz
'x, y, z'
'-x+1/2, y+1/2, -z+1/2'
'-x, -y, -z'
'x-1/2, -y-1/2, z-1/2'

loop_
_atom_site_label
_atom_site_type_symbol
_atom_site_fract_x
_atom_site_fract_y
_atom_site_fract_z
_atom_site_U_iso_or_equiv
_atom_site_adp_type
_atom_site_occupancy
_atom_site_site_symmetry_order
_atom_site_calc_flag
_atom_site_refinement_flags_posn
_atom_site_refinement_flags_adp
_atom_site_refinement_flags_occupancy
_atom_site_disorder_assembly
_atom_site_disorder_group
O1 O 0.60329(18) 0.13943(19) 0.78392(14) 0.0307(5) Uani 1 1 d . U . . .
N1 N 0.65874(17) 0.19853(19) 0.61833(15) 0.0178(4) Uani 1 1 d . U . . .
C2 C 0.4844(2) 0.6125(2) 0.78205(18) 0.0204(3) Uani 1 1 d . U . . .
C3 C 0.5449(2) 0.5389(2) 0.86443(18) 0.0204(3) Uani 1 1 d . U . . .
H3 H 0.557514 0.574354 0.935989 0.024 Uiso 1 1 calc R U . . .
C4 C 0.58645(19) 0.4143(2) 0.84181(17) 0.0201(5) Uani 1 1 d . U . . .
H4 H 0.625265 0.363355 0.898629 0.024 Uiso 1 1 calc R U . . .
C5 C 0.57174(19) 0.3631(2) 0.73623(17) 0.0175(4) Uani 1 1 d . U . . .
C6 C 0.50942(19) 0.4356(2) 0.65475(17) 0.0178(4) Uani 1 1 d . U . . .
H6 H 0.497508 0.400456 0.583046 0.021 Uiso 1 1 calc R U . . .
C7 C 0.4646(2) 0.5588(2) 0.67760(17) 0.0204(3) Uani 1 1 d . U . . .
H7 H 0.420457 0.606696 0.622112 0.024 Uiso 1 1 calc R U . . .
C8 C 0.6130(2) 0.2262(2) 0.71772(17) 0.0193(5) Uani 1 1 d . U . . .
C9 C 0.65622(19) 0.0722(2) 0.56999(17) 0.0179(4) Uani 1 1 d . U . . .
C10 C 0.6093(2) -0.0456(2) 0.60558(19) 0.0223(5) Uani 1 1 d . U . . .
H10 H 0.574126 -0.050229 0.672459 0.027 Uiso 1 1 calc R U . . .
C11 C 0.6163(2) -0.1556(3) 0.5393(2) 0.0270(5) Uani 1 1 d . U . . .
H11 H 0.585347 -0.237332 0.561380 0.032 Uiso 1 1 calc R U . . .
C12 C 0.6679(2) -0.1492(3) 0.4406(2) 0.0268(5) Uani 1 1 d . U . . .
H12 H 0.671535 -0.226442 0.396982 0.032 Uiso 1 1 calc R U . . .
C13 C 0.7135(2) -0.0321(2) 0.40592(19) 0.0225(5) Uani 1 1 d . U . . .
H13 H 0.747611 -0.027678 0.338460 0.027 Uiso 1 1 calc R U . . .
C14 C 0.70861(18) 0.0797(2) 0.47182(17) 0.0175(4) Uani 1 1 d . U . . .
C15 C 0.7522(2) 0.2129(2) 0.46256(17) 0.0172(4) Uani 1 1 d . U . . .
C16 C 0.8205(2) 0.2719(2) 0.38797(18) 0.0206(5) Uani 1 1 d . U . . .
H16 H 0.840831 0.224581 0.325699 0.025 Uiso 1 1 calc R U . . .
C17 C 0.8578(2) 0.4000(3) 0.40603(19) 0.0244(5) Uani 1 1 d . U . . .
H17 H 0.903612 0.441521 0.355415 0.029 Uiso 1 1 calc R U . . .
C18 C 0.8288(2) 0.4696(2) 0.49823(19) 0.0230(5) Uani 1 1 d . U . . .
H18 H 0.855949 0.557583 0.509476 0.028 Uiso 1 1 calc R U . . .
C19 C 0.76117(19) 0.4127(2) 0.57360(17) 0.0197(5) Uani 1 1 d . U . . .
H19 H 0.742259 0.459956 0.636457 0.024 Uiso 1 1 calc R U . . .
C20 C 0.72207(19) 0.2840(2) 0.55374(17) 0.0168(4) Uani 1 1 d . U . . .
C1 C 0.4436(8) 0.7562(9) 0.8048(7) 0.0204(3) Uani 0.557(2) 1 d . U P A 1
H1A H 0.410241 0.796156 0.736599 0.031 Uiso 0.557(2) 1 calc R U P A 1
H1B H 0.509895 0.809013 0.834419 0.031 Uiso 0.557(2) 1 calc R U P A 1
H1C H 0.384888 0.753784 0.857643 0.031 Uiso 0.557(2) 1 calc R U P A 1
Br1 Br 0.43067(8) 0.77809(8) 0.81355(8) 0.0241(2) Uani 0.443(2) 1 d . U P A 2

loop_
_atom_site_aniso_label
_atom_site_aniso_U_11
_atom_site_aniso_U_22
_atom_site_aniso_U_33
_atom_site_aniso_U_23
_atom_site_aniso_U_13
_atom_site_aniso_U_12
O1 0.0467(11) 0.0234(9) 0.0238(8) 0.0083(7) 0.0135(7) 0.0084(9)
N1 0.0199(9) 0.0160(9) 0.0184(8) 0.0018(7) 0.0060(7) -0.0001(7)
C2 0.0202(6) 0.0214(7) 0.0196(6) -0.0015(5) 0.0029(4) -0.0007(5)
C3 0.0202(6) 0.0214(7) 0.0196(6) -0.0015(5) 0.0029(4) -0.0007(5)
C4 0.0196(10) 0.0242(12) 0.0165(9) 0.0014(8) 0.0018(7) 0.0019(9)
C5 0.0182(10) 0.0171(11) 0.0177(9) 0.0010(7) 0.0046(7) 0.0003(8)
C6 0.0206(10) 0.0173(11) 0.0156(8) 0.0001(7) 0.0015(7) -0.0001(8)
C7 0.0202(6) 0.0214(7) 0.0196(6) -0.0015(5) 0.0029(4) -0.0007(5)
C8 0.0208(11) 0.0210(11) 0.0167(9) 0.0023(8) 0.0045(8) 0.0020(9)
C9 0.0173(10) 0.0169(11) 0.0196(9) -0.0002(7) 0.0025(7) 0.0018(8)
C10 0.0212(11) 0.0203(11) 0.0260(10) 0.0019(9) 0.0048(8) -0.0016(9)
C11 0.0231(12) 0.0200(12) 0.0379(13) 0.0017(10) 0.0028(9) -0.0029(10)
C12 0.0260(12) 0.0219(12) 0.0325(12) -0.0081(9) 0.0018(9) -0.0012(10)
C13 0.0218(11) 0.0211(12) 0.0246(10) -0.0042(9) 0.0032(8) 0.0025(9)
C14 0.0158(10) 0.0179(11) 0.0187(9) 0.0000(7) 0.0019(7) 0.0015(8)
C15 0.0160(10) 0.0182(11) 0.0176(9) 0.0015(7) 0.0023(7) 0.0009(8)
C16 0.0213(11) 0.0239(12) 0.0174(9) 0.0016(8) 0.0060(8) 0.0007(9)
C17 0.0242(12) 0.0246(12) 0.0254(11) 0.0044(9) 0.0080(9) -0.0031(10)
C18 0.0252(11) 0.0191(12) 0.0253(10) 0.0016(8) 0.0048(9) -0.0055(9)
C19 0.0225(11) 0.0180(11) 0.0190(9) -0.0014(8) 0.0040(8) -0.0009(9)
C20 0.0156(10) 0.0184(11) 0.0168(9) 0.0027(7) 0.0027(7) 0.0000(8)
C1 0.0202(6) 0.0214(7) 0.0196(6) -0.0015(5) 0.0029(4) -0.0007(5)
Br1 0.0295(4) 0.0139(4) 0.0299(4) -0.0064(2) 0.0090(3) -0.0003(3)

loop_
_atom_type_symbol
_atom_type_description
_atom_type_scat_dispersion_real
_atom_type_scat_dispersion_imag
_atom_type_scat_source
C C 0.0033 0.0016 'International Tables Vol C Tables 4.2.6.8 and 6.1.1.4'
H H 0.0000 0.0000 'International Tables Vol C Tables 4.2.6.8 and 6.1.1.4'
Br Br -0.2901 2.4595 'International Tables Vol C Tables 4.2.6.8 and 6.1.1.4'
N N 0.0061 0.0033 'International Tables Vol C Tables 4.2.6.8 and 6.1.1.4'
O O 0.0106 0.0060 'International Tables Vol C Tables 4.2.6.8 and 6.1.1.4'

loop_
_geom_angle_atom_site_label_1
_geom_angle_atom_site_label_2
_geom_angle_atom_site_label_3
_geom_angle
_geom_angle_site_symmetry_1
_geom_angle_site_symmetry_3
_geom_angle_publ_flag
C8 N1 C9 123.62(19) . . ?
C8 N1 C20 128.2(2) . . ?
C9 N1 C20 108.00(17) . . ?
C3 C2 C1 120.4(4) . . ?
C3 C2 Br1 119.32(17) . . ?
C7 C2 C3 119.6(2) . . ?
C7 C2 C1 119.9(4) . . ?
C7 C2 Br1 121.05(18) . . ?
C2 C3 H3 120.0 . . ?
C4 C3 C2 120.0(2) . . ?
C4 C3 H3 120.0 . . ?
C3 C4 H4 119.8 . . ?
C3 C4 C5 120.5(2) . . ?
C5 C4 H4 119.8 . . ?
C4 C5 C8 118.2(2) . . ?
C6 C5 C4 119.3(2) . . ?
C6 C5 C8 122.21(19) . . ?
C5 C6 H6 119.8 . . ?
C7 C6 C5 120.4(2) . . ?
C7 C6 H6 119.8 . . ?
C2 C7 H7 120.0 . . ?
C6 C7 C2 120.0(2) . . ?
C6 C7 H7 120.0 . . ?
O1 C8 N1 120.4(2) . . ?
O1 C8 C5 121.5(2) . . ?
N1 C8 C5 117.99(19) . . ?
C10 C9 N1 129.5(2) . . ?
C10 C9 C14 121.8(2) . . ?
C14 C9 N1 108.69(19) . . ?
C9 C10 H10 121.4 . . ?
C11 C10 C9 117.2(2) . . ?
C11 C10 H10 121.4 . . ?
C10 C11 H11 119.2 . . ?
C10 C11 C12 121.6(2) . . ?
C12 C11 H11 119.2 . . ?
C11 C12 H12 119.6 . . ?
C13 C12 C11 120.7(2) . . ?
C13 C12 H12 119.6 . . ?
C12 C13 H13 120.6 . . ?
C12 C13 C14 118.7(2) . . ?
C14 C13 H13 120.6 . . ?
C9 C14 C15 107.39(19) . . ?
C13 C14 C9 120.0(2) . . ?
C13 C14 C15 132.6(2) . . ?
C16 C15 C14 132.2(2) . . ?
C16 C15 C20 120.0(2) . . ?
C20 C15 C14 107.58(18) . . ?
C15 C16 H16 120.5 . . ?
C17 C16 C15 118.9(2) . . ?
C17 C16 H16 120.5 . . ?
C16 C17 H17 119.7 . . ?
C16 C17 C18 120.6(2) . . ?
C18 C17 H17 119.7 . . ?
C17 C18 H18 119.3 . . ?
C19 C18 C17 121.4(2) . . ?
C19 C18 H18 119.3 . . ?
C18 C19 H19 121.2 . . ?
C18 C19 C20 117.6(2) . . ?
C20 C19 H19 121.2 . . ?
C15 C20 N1 108.14(19) . . ?
C19 C20 N1 130.3(2) . . ?
C19 C20 C15 121.4(2) . . ?
C2 C1 H1A 109.5 . . ?
C2 C1 H1B 109.5 . . ?
C2 C1 H1C 109.5 . . ?
H1A C1 H1B 109.5 . . ?
H1A C1 H1C 109.5 . . ?
H1B C1 H1C 109.5 . . ?

loop_
_geom_bond_atom_site_label_1
_geom_bond_atom_site_label_2
_geom_bond_distance
_geom_bond_site_symmetry_2
_geom_bond_publ_flag
O1 C8 1.209(3) . ?
N1 C8 1.401(3) . ?
N1 C9 1.408(3) . ?
N1 C20 1.420(3) . ?
C2 C3 1.396(3) . ?
C2 C7 1.395(3) . ?
C2 C1 1.561(9) . ?
C2 Br1 1.839(3) . ?
C3 H3 0.9500 . ?
C3 C4 1.385(3) . ?
C4 H4 0.9500 . ?
C4 C5 1.395(3) . ?
C5 C6 1.393(3) . ?
C5 C8 1.488(3) . ?
C6 H6 0.9500 . ?
C6 C7 1.387(3) . ?
C7 H7 0.9500 . ?
C9 C10 1.395(3) . ?
C9 C14 1.399(3) . ?
C10 H10 0.9500 . ?
C10 C11 1.385(4) . ?
C11 H11 0.9500 . ?
C11 C12 1.400(4) . ?
C12 H12 0.9500 . ?
C12 C13 1.379(4) . ?
C13 H13 0.9500 . ?
C13 C14 1.395(3) . ?
C14 C15 1.446(3) . ?
C15 C16 1.395(3) . ?
C15 C20 1.402(3) . ?
C16 H16 0.9500 . ?
C16 C17 1.377(4) . ?
C17 H17 0.9500 . ?
C17 C18 1.400(3) . ?
C18 H18 0.9500 . ?
C18 C19 1.388(3) . ?
C19 H19 0.9500 . ?
C19 C20 1.393(3) . ?
C1 H1A 0.9800 . ?
C1 H1B 0.9800 . ?
C1 H1C 0.9800 . ?

loop_
_geom_torsion_atom_site_label_1
_geom_torsion_atom_site_label_2
_geom_torsion_atom_site_label_3
_geom_torsion_atom_site_label_4
_geom_torsion
_geom_torsion_site_symmetry_1
_geom_torsion_site_symmetry_2
_geom_torsion_site_symmetry_3
_geom_torsion_site_symmetry_4
_geom_torsion_publ_flag
N1 C9 C10 C11 178.1(2) . . . . ?
N1 C9 C14 C13 -177.8(2) . . . . ?
N1 C9 C14 C15 4.0(2) . . . . ?
C2 C3 C4 C5 2.1(3) . . . . ?
C3 C2 C7 C6 -2.9(3) . . . . ?
C3 C4 C5 C6 -3.4(3) . . . . ?
C3 C4 C5 C8 -177.1(2) . . . . ?
C4 C5 C6 C7 1.5(3) . . . . ?
C4 C5 C8 O1 37.9(3) . . . . ?
C4 C5 C8 N1 -145.2(2) . . . . ?
C5 C6 C7 C2 1.7(3) . . . . ?
C6 C5 C8 O1 -135.7(3) . . . . ?
C6 C5 C8 N1 41.3(3) . . . . ?
C7 C2 C3 C4 1.0(3) . . . . ?
C8 N1 C9 C10 1.3(4) . . . . ?
C8 N1 C9 C14 179.8(2) . . . . ?
C8 N1 C20 C15 178.7(2) . . . . ?
C8 N1 C20 C19 4.2(4) . . . . ?
C8 C5 C6 C7 174.9(2) . . . . ?
C9 N1 C8 O1 24.3(4) . . . . ?
C9 N1 C8 C5 -152.6(2) . . . . ?
C9 N1 C20 C15 3.6(2) . . . . ?
C9 N1 C20 C19 -171.0(2) . . . . ?
C9 C10 C11 C12 -0.1(4) . . . . ?
C9 C14 C15 C16 173.1(2) . . . . ?
C9 C14 C15 C20 -1.8(2) . . . . ?
C10 C9 C14 C13 0.9(3) . . . . ?
C10 C9 C14 C15 -177.3(2) . . . . ?
C10 C11 C12 C13 -0.1(4) . . . . ?
C11 C12 C13 C14 0.8(4) . . . . ?
C12 C13 C14 C9 -1.2(3) . . . . ?
C12 C13 C14 C15 176.5(2) . . . . ?
C13 C14 C15 C16 -4.8(4) . . . . ?
C13 C14 C15 C20 -179.7(2) . . . . ?
C14 C9 C10 C11 -0.2(3) . . . . ?
C14 C15 C16 C17 -174.0(2) . . . . ?
C14 C15 C20 N1 -1.1(2) . . . . ?
C14 C15 C20 C19 174.1(2) . . . . ?
C15 C16 C17 C18 0.6(4) . . . . ?
C16 C15 C20 N1 -176.74(19) . . . . ?
C16 C15 C20 C19 -1.6(3) . . . . ?
C16 C17 C18 C19 -0.5(4) . . . . ?
C17 C18 C19 C20 -0.6(4) . . . . ?
C18 C19 C20 N1 175.6(2) . . . . ?
C18 C19 C20 C15 1.7(3) . . . . ?
C20 N1 C8 O1 -150.2(2) . . . . ?
C20 N1 C8 C5 32.9(3) . . . . ?
C20 N1 C9 C10 176.7(2) . . . . ?
C20 N1 C9 C14 -4.7(2) . . . . ?
C20 C15 C16 C17 0.4(3) . . . . ?
C1 C2 C3 C4 -176.4(4) . . . . ?
C1 C2 C7 C6 174.5(4) . . . . ?
Br1 C2 C3 C4 -179.66(18) . . . . ?
Br1 C2 C7 C6 177.78(18) . . . . ?
